data_4106180
loop_
_publ_author_name
'Qinliang Zhao'
'T. David Harris'
'Theodore A. Betley'

_publ_contact_author_address
;Department of Chemistry and Chemical Biology
Harvard University
Mallinckrodt 306E
12 Oxford Street
Cambridge, MA 02138
;
_publ_contact_author_email betley@chemistry.harvard.edu
_publ_contact_author_name 'Professor Theodore A. Betley'
_publ_contact_author_phone 617-496-9944
_publ_section_title
;
 [(HL)2Fe6(NCMe)m]n+ (m = 0, 2, 4, 6; n= -1, 0, 1, 2, 3, 4, 6): An
 Electron-Transfer Series Featuring Octahedral Fe6 Clusters Supported by a
 Hexaamide Ligand Platform
;
_journal_name_full 'Journal of the American Chemical Society'
_journal_page_first 8293
_journal_page_last 8306
_journal_paper_doi 10.1021/ja2015845
_journal_volume 133
_journal_year 2011
_chemical_formula_moiety 'C58H64Fe6N18, C4H8O, 3(F6P), 2(C2H3N)'
_chemical_formula_sum 'C66 H78 F18 Fe6 N20 O P3'
_chemical_formula_weight 1937.49
_chemical_name_common '[(HL)2Fe6(NCMe)6][PF6]3'
_space_group_IT_number 14
_symmetry_cell_setting monoclinic
_symmetry_space_group_name_Hall '-P 2ybc'
_symmetry_space_group_name_H-M 'P 1 21/c 1'
_atom_sites_solution_hydrogens geom
_atom_sites_solution_primary direct
_atom_sites_solution_secondary difmap
_audit_creation_method SHELXL-97
_cell_angle_alpha 90.00
_cell_angle_beta 92.74(3)
_cell_angle_gamma 90.00
_cell_formula_units_Z 2
_cell_length_a 13.010(6)
_cell_length_b 16.993(7)
_cell_length_c 17.914(8)
_cell_measurement_reflns_used 7176
_cell_measurement_temperature 100(2)
_cell_measurement_theta_max 19.748
_cell_measurement_theta_min 2.312
_cell_volume 3956(3)
_computing_cell_refinement 'Bruker SAINT'
_computing_data_collection 'Bruker SMART'
_computing_data_reduction 'Bruker SAINT'
_computing_molecular_graphics XP
_computing_publication_material XCIF
_computing_structure_refinement 'SHELXL-97 (Sheldrick, 1997)'
_computing_structure_solution 'SHELXS-97 (Sheldrick, 1990)'
_diffrn_ambient_temperature 100(2)
_diffrn_measured_fraction_theta_full 0.990
_diffrn_measured_fraction_theta_max 0.990
_diffrn_measurement_device_type 'CCD area detector'
_diffrn_measurement_method 'phi and omega scans'
_diffrn_radiation_monochromator graphite
_diffrn_radiation_source 'fine-focus sealed tube'
_diffrn_radiation_type MoK\a
_diffrn_radiation_wavelength 0.71073
_diffrn_reflns_av_R_equivalents 0.1214
_diffrn_reflns_av_sigmaI/netI 0.0742
_diffrn_reflns_limit_h_max 15
_diffrn_reflns_limit_h_min -15
_diffrn_reflns_limit_k_max 20
_diffrn_reflns_limit_k_min -20
_diffrn_reflns_limit_l_max 21
_diffrn_reflns_limit_l_min -21
_diffrn_reflns_number 59528
_diffrn_reflns_theta_full 25.26
_diffrn_reflns_theta_max 25.26
_diffrn_reflns_theta_min 1.57
_exptl_absorpt_coefficient_mu 1.230
_exptl_absorpt_correction_T_max 0.8974
_exptl_absorpt_correction_T_min 0.7999
_exptl_absorpt_correction_type multi-scan
_exptl_absorpt_process_details 'SADABS (Bruker AXS, 2004)'
_exptl_crystal_colour black
_exptl_crystal_density_diffrn 1.627
_exptl_crystal_description plate
_exptl_crystal_F_000 1970
_exptl_crystal_size_max 0.19
_exptl_crystal_size_mid 0.19
_exptl_crystal_size_min 0.09
_refine_diff_density_max 1.161
_refine_diff_density_min -0.439
_refine_diff_density_rms 0.185
_refine_ls_extinction_method none
_refine_ls_goodness_of_fit_ref 1.102
_refine_ls_hydrogen_treatment noref
_refine_ls_matrix_type full
_refine_ls_number_parameters 606
_refine_ls_number_reflns 7109
_refine_ls_number_restraints 131
_refine_ls_restrained_S_all 1.096
_refine_ls_R_factor_all 0.1452
_refine_ls_R_factor_gt 0.0765
_refine_ls_shift/su_max 0.000
_refine_ls_shift/su_mean 0.000
_refine_ls_structure_factor_coef Fsqd
_refine_ls_weighting_details 'calc w=1/[\s^2^(Fo^2^)+(0.1114P)^2^+14.9531P] where P=(Fo^2^+2Fc^2^)/3'
_refine_ls_weighting_scheme calc
_refine_ls_wR_factor_gt 0.1967
_refine_ls_wR_factor_ref 0.2512
_reflns_number_gt 4011
_reflns_number_total 7109
_reflns_threshold_expression >2sigma(I)
_cod_data_source_file ja2015845_si_002_5.cif
_cod_data_source_block 5
_cod_original_sg_symbol_H-M 'P 21/c'
_cod_database_code 4106180

loop_
_symmetry_equiv_pos_as_xyz
'x, y, z'
'-x, y+1/2, -z+1/2'
'-x, -y, -z'
'x, -y-1/2, z-1/2'

loop_
_atom_site_label
_atom_site_type_symbol
_atom_site_fract_x
_atom_site_fract_y
_atom_site_fract_z
_atom_site_U_iso_or_equiv
_atom_site_adp_type
_atom_site_occupancy
_atom_site_symmetry_multiplicity
_atom_site_calc_flag
_atom_site_refinement_flags
_atom_site_disorder_assembly
_atom_site_disorder_group
Fe1 Fe 1.02232(9) 0.89750(7) 0.04123(6) 0.0420(3) Uani 1 1 d . . .
Fe2 Fe 1.03025(9) 1.04678(7) 0.09512(6) 0.0416(3) Uani 1 1 d . . .
Fe3 Fe 0.85677(9) 0.99279(6) 0.02119(6) 0.0403(3) Uani 1 1 d . . .
N1 N 0.8781(5) 0.8876(4) 0.0698(3) 0.0385(15) Uani 1 1 d . . .
N2 N 0.9983(5) 0.8459(4) -0.0587(4) 0.0393(15) Uani 1 1 d . . .
N3 N 1.1816(5) 1.0507(4) 0.0793(4) 0.0418(15) Uani 1 1 d . . .
N4 N 1.0415(5) 0.9407(4) 0.1404(4) 0.0438(16) Uani 1 1 d . . .
H4C H 1.1074 0.9311 0.1607 0.053 Uiso 1 1 calc R . .
N5 N 0.8866(5) 1.0483(4) 0.1162(4) 0.0409(15) Uani 1 1 d . . .
H5B H 0.8726 1.0173 0.1572 0.049 Uiso 1 1 calc R . .
N6 N 1.1708(5) 0.9079(4) 0.0280(3) 0.0379(15) Uani 1 1 d . . .
H6A H 1.1950 0.8702 -0.0045 0.045 Uiso 1 1 calc R . .
N7 N 1.0554(6) 0.7874(5) 0.0862(4) 0.0503(18) Uani 1 1 d . . .
N8 N 1.0673(6) 1.0924(5) 0.2019(5) 0.057(2) Uani 1 1 d . . .
N9 N 0.7117(5) 0.9875(4) 0.0511(4) 0.0422(16) Uani 1 1 d . . .
C1 C 0.7441(6) 0.7355(5) -0.0546(5) 0.051(2) Uani 1 1 d . . .
H1A H 0.7420 0.7221 -0.1079 0.077 Uiso 1 1 calc R . .
H1B H 0.6745 0.7479 -0.0397 0.077 Uiso 1 1 calc R . .
H1C H 0.7711 0.6906 -0.0254 0.077 Uiso 1 1 calc R . .
C2 C 0.8135(6) 0.8065(5) -0.0406(5) 0.044(2) Uani 1 1 d . . .
C3 C 0.8112(6) 0.8237(5) 0.0423(4) 0.0439(19) Uani 1 1 d . . .
H3A H 0.7396 0.8367 0.0541 0.053 Uiso 1 1 calc R . .
H3B H 0.8307 0.7752 0.0701 0.053 Uiso 1 1 calc R . .
C4 C 0.9193(6) 0.7840(5) -0.0633(5) 0.0438(19) Uani 1 1 d . . .
H4A H 0.9437 0.7395 -0.0315 0.053 Uiso 1 1 calc R . .
H4B H 0.9136 0.7647 -0.1154 0.053 Uiso 1 1 calc R . .
C5 C 1.2317(6) 1.1273(5) 0.0872(5) 0.047(2) Uani 1 1 d . . .
H5A H 1.2901 1.1350 0.1203 0.056 Uiso 1 1 calc R . .
C11 C 0.8767(6) 0.8885(5) 0.1505(5) 0.045(2) Uani 1 1 d . . .
C12 C 0.7948(6) 0.8649(5) 0.1915(5) 0.0447(19) Uani 1 1 d . . .
H12A H 0.7331 0.8463 0.1670 0.054 Uiso 1 1 calc R . .
C13 C 0.8036(7) 0.8686(5) 0.2679(5) 0.052(2) Uani 1 1 d . . .
H13A H 0.7470 0.8534 0.2962 0.063 Uiso 1 1 calc R . .
C14 C 0.8933(7) 0.8940(5) 0.3043(5) 0.053(2) Uani 1 1 d . . .
H14A H 0.8990 0.8948 0.3573 0.063 Uiso 1 1 calc R . .
C15 C 0.9737(7) 0.9179(5) 0.2639(5) 0.046(2) Uani 1 1 d . . .
H15A H 1.0352 0.9364 0.2886 0.055 Uiso 1 1 calc R . .
C16 C 0.9656(6) 0.9153(5) 0.1879(5) 0.0434(19) Uani 1 1 d . . .
C21 C 1.0882(6) 0.8159(5) -0.0927(5) 0.044(2) Uani 1 1 d . . .
C22 C 1.1189(7) 0.7386(5) -0.0973(5) 0.050(2) Uani 1 1 d . . .
H22A H 1.0798 0.6980 -0.0757 0.059 Uiso 1 1 calc R . .
C23 C 1.2078(7) 0.7206(6) -0.1338(5) 0.061(3) Uani 1 1 d . . .
H23A H 1.2280 0.6671 -0.1379 0.073 Uiso 1 1 calc R . .
C24 C 0.7338(7) 1.2228(5) 0.1637(5) 0.055(2) Uani 1 1 d . . .
H24A H 0.6727 1.2363 0.1876 0.066 Uiso 1 1 calc R . .
C25 C 0.7635(7) 1.1455(5) 0.1591(5) 0.051(2) Uani 1 1 d . . .
H25A H 0.7231 1.1055 0.1803 0.061 Uiso 1 1 calc R . .
C26 C 0.8513(6) 1.1257(5) 0.1241(4) 0.044(2) Uani 1 1 d . . .
C31 C 1.2408(6) 0.9941(5) 0.1213(5) 0.044(2) Uani 1 1 d . . .
C32 C 1.2952(6) 1.0080(5) 0.1870(5) 0.049(2) Uani 1 1 d . . .
H32A H 1.2970 1.0595 0.2076 0.059 Uiso 1 1 calc R . .
C33 C 1.3477(6) 0.9474(6) 0.2236(5) 0.050(2) Uani 1 1 d . . .
H33A H 1.3853 0.9573 0.2694 0.060 Uiso 1 1 calc R . .
C34 C 1.3455(6) 0.8726(5) 0.1936(5) 0.051(2) Uani 1 1 d . . .
H34A H 1.3816 0.8311 0.2187 0.061 Uiso 1 1 calc R . .
C35 C 1.2912(6) 0.8583(5) 0.1277(5) 0.046(2) Uani 1 1 d . . .
H35A H 1.2911 0.8070 0.1066 0.055 Uiso 1 1 calc R . .
C36 C 1.2368(6) 0.9176(5) 0.0917(5) 0.047(2) Uani 1 1 d . . .
C71 C 1.0916(8) 0.7355(6) 0.1150(6) 0.060(2) Uani 1 1 d . . .
C72 C 1.1381(10) 0.6697(7) 0.1539(8) 0.103(4) Uani 1 1 d . . .
H72A H 1.1227 0.6724 0.2069 0.155 Uiso 1 1 calc R . .
H72B H 1.2127 0.6712 0.1490 0.155 Uiso 1 1 calc R . .
H72C H 1.1104 0.6207 0.1323 0.155 Uiso 1 1 calc R . .
C81 C 1.0968(9) 1.1093(6) 0.2565(7) 0.066(3) Uani 1 1 d . . .
C82 C 1.1431(11) 1.1308(9) 0.3311(7) 0.116(5) Uani 1 1 d . . .
H82A H 1.0929 1.1215 0.3693 0.175 Uiso 1 1 calc R . .
H82B H 1.1625 1.1865 0.3313 0.175 Uiso 1 1 calc R . .
H82C H 1.2044 1.0985 0.3421 0.175 Uiso 1 1 calc R . .
C91 C 0.6344(7) 0.9848(5) 0.0774(5) 0.046(2) Uani 1 1 d . . .
C92 C 0.5389(7) 0.9807(6) 0.1159(6) 0.066(3) Uani 1 1 d . . .
H92A H 0.5283 0.9268 0.1334 0.099 Uiso 1 1 calc R . .
H92B H 0.4814 0.9960 0.0815 0.099 Uiso 1 1 calc R . .
H92C H 0.5424 1.0166 0.1588 0.099 Uiso 1 1 calc R . .
N1S N 0.4916(8) 0.8648(7) -0.0182(6) 0.090(3) Uani 1 1 d . . .
C1S C 0.4734(9) 0.8028(8) -0.0175(7) 0.080(3) Uani 1 1 d . . .
C2S C 0.4500(11) 0.7198(8) -0.0139(10) 0.122(6) Uani 1 1 d . . .
H2S1 H 0.4932 0.6953 0.0259 0.183 Uiso 1 1 calc R . .
H2S2 H 0.4636 0.6950 -0.0618 0.183 Uiso 1 1 calc R . .
H2S3 H 0.3773 0.7129 -0.0033 0.183 Uiso 1 1 calc R . .
P1 P 0.5682(12) 0.7000(6) 0.2050(12) 0.082(5) Uani 0.47(3) 1 d PD A 1
F1 F 0.5605(17) 0.7888(9) 0.227(3) 0.17(2) Uani 0.47(3) 1 d PD A 1
F2 F 0.4616(18) 0.7021(14) 0.160(2) 0.163(17) Uani 0.47(3) 1 d PD A 1
F3 F 0.5803(17) 0.6130(11) 0.1792(13) 0.078(7) Uani 0.47(3) 1 d PD A 1
F4 F 0.6768(11) 0.6972(10) 0.2471(8) 0.046(6) Uani 0.47(3) 1 d PD A 1
F5 F 0.620(2) 0.726(2) 0.1318(14) 0.128(12) Uani 0.47(3) 1 d PD A 1
F6 F 0.518(2) 0.674(2) 0.2784(13) 0.136(12) Uani 0.47(3) 1 d PD A 1
P1B P 0.5477(10) 0.6987(6) 0.2189(6) 0.064(3) Uani 0.53(3) 1 d PD A 2
F1B F 0.5255(14) 0.7645(12) 0.2768(8) 0.088(7) Uani 0.53(3) 1 d PD A 2
F2B F 0.4334(10) 0.6996(10) 0.1870(10) 0.072(5) Uani 0.53(3) 1 d PD A 2
F3B F 0.5712(19) 0.6364(13) 0.1581(13) 0.132(12) Uani 0.53(3) 1 d PD A 2
F4B F 0.6634(13) 0.6981(14) 0.2482(12) 0.107(11) Uani 0.53(3) 1 d PD A 2
F5B F 0.5723(13) 0.7638(9) 0.1608(9) 0.073(5) Uani 0.53(3) 1 d PD A 2
F6B F 0.5244(15) 0.6333(14) 0.2768(15) 0.133(11) Uani 0.53(3) 1 d PD A 2
P2 P 1.0000 1.0000 0.5000 0.0780(13) Uani 1 2 d S . .
F7 F 1.0603(7) 0.9780(5) 0.4295(4) 0.120(3) Uani 1 1 d . . .
F8 F 0.9660(7) 0.9122(4) 0.5056(4) 0.124(3) Uani 1 1 d . . .
F9 F 0.9041(8) 1.0143(5) 0.4486(5) 0.150(4) Uani 1 1 d . . .
O1S O 0.3448(15) 0.5280(10) 0.1248(11) 0.143(6) Uani 0.50 1 d PDU . .
C3S C 0.3221(19) 0.5829(10) 0.0635(14) 0.128(8) Uani 0.50 1 d PDU . .
H3SA H 0.3738 0.6256 0.0643 0.154 Uiso 0.50 1 calc PR . .
H3SB H 0.2532 0.6066 0.0684 0.154 Uiso 0.50 1 calc PR . .
C4S C 0.325(2) 0.5364(14) -0.0095(12) 0.153(8) Uani 0.50 1 d PDU . .
H4SA H 0.3768 0.5585 -0.0424 0.183 Uiso 0.50 1 calc PR . .
H4SB H 0.2569 0.5364 -0.0365 0.183 Uiso 0.50 1 calc PR . .
C5S C 0.355(2) 0.4533(11) 0.0165(15) 0.154(9) Uani 0.50 1 d PDU . .
H5SA H 0.4068 0.4306 -0.0163 0.184 Uiso 0.50 1 calc PR . .
H5SB H 0.2942 0.4185 0.0153 0.184 Uiso 0.50 1 calc PR . .
C6S C 0.4015(17) 0.4618(11) 0.0978(15) 0.136(8) Uani 0.50 1 d PDU . .
H6SA H 0.3895 0.4138 0.1275 0.163 Uiso 0.50 1 calc PR . .
H6SB H 0.4762 0.4729 0.0985 0.163 Uiso 0.50 1 calc PR . .

loop_
_atom_site_aniso_label
_atom_site_aniso_U_11
_atom_site_aniso_U_22
_atom_site_aniso_U_33
_atom_site_aniso_U_23
_atom_site_aniso_U_13
_atom_site_aniso_U_12
Fe1 0.0416(7) 0.0378(7) 0.0471(7) -0.0011(5) 0.0077(5) 0.0000(5)
Fe2 0.0410(7) 0.0373(7) 0.0470(7) -0.0015(5) 0.0074(5) 0.0003(5)
Fe3 0.0387(7) 0.0361(7) 0.0465(7) -0.0012(5) 0.0073(5) 0.0007(5)
N1 0.042(4) 0.032(3) 0.041(4) -0.002(3) 0.001(3) 0.002(3)
N2 0.033(3) 0.036(4) 0.049(4) 0.000(3) 0.007(3) 0.003(3)
N3 0.041(4) 0.039(4) 0.046(4) 0.005(3) 0.008(3) 0.004(3)
N4 0.036(4) 0.043(4) 0.053(4) 0.001(3) 0.009(3) 0.004(3)
N5 0.043(4) 0.035(4) 0.045(4) -0.002(3) 0.006(3) -0.002(3)
N6 0.037(4) 0.039(4) 0.037(3) 0.000(3) 0.004(3) 0.005(3)
N7 0.052(5) 0.052(5) 0.047(4) -0.005(4) 0.003(3) 0.006(4)
N8 0.043(5) 0.053(5) 0.074(6) 0.010(4) 0.016(4) -0.001(4)
N9 0.045(4) 0.034(4) 0.048(4) -0.002(3) 0.002(3) -0.004(3)
C1 0.046(5) 0.041(5) 0.067(6) -0.005(4) 0.012(4) -0.005(4)
C2 0.037(5) 0.047(5) 0.049(5) 0.001(4) 0.007(4) 0.004(4)
C3 0.042(5) 0.036(4) 0.053(5) 0.007(4) 0.003(4) 0.004(4)
C4 0.047(5) 0.038(5) 0.047(5) -0.001(4) 0.002(4) -0.002(4)
C5 0.039(5) 0.044(5) 0.057(5) -0.001(4) -0.003(4) -0.011(4)
C11 0.046(5) 0.039(5) 0.052(5) 0.003(4) 0.012(4) 0.002(4)
C12 0.044(5) 0.035(4) 0.055(5) 0.008(4) 0.006(4) 0.003(4)
C13 0.054(6) 0.049(5) 0.056(6) 0.009(4) 0.018(4) -0.001(4)
C14 0.060(6) 0.049(5) 0.050(5) -0.002(4) 0.007(4) 0.000(4)
C15 0.044(5) 0.043(5) 0.050(5) 0.004(4) 0.006(4) 0.003(4)
C16 0.046(5) 0.035(4) 0.049(5) 0.000(4) 0.004(4) 0.003(4)
C21 0.038(5) 0.048(5) 0.047(5) -0.002(4) 0.000(4) -0.003(4)
C22 0.049(5) 0.039(5) 0.062(5) -0.002(4) 0.007(4) -0.001(4)
C23 0.057(6) 0.057(6) 0.070(6) -0.010(5) 0.009(5) 0.013(5)
C24 0.047(5) 0.049(6) 0.071(6) -0.009(5) 0.015(5) 0.001(4)
C25 0.046(5) 0.052(6) 0.055(5) -0.003(4) 0.006(4) 0.001(4)
C26 0.047(5) 0.042(5) 0.045(5) -0.007(4) 0.014(4) 0.008(4)
C31 0.030(4) 0.051(5) 0.051(5) 0.005(4) 0.008(4) 0.004(4)
C32 0.046(5) 0.051(5) 0.051(5) 0.000(4) 0.008(4) -0.005(4)
C33 0.037(5) 0.065(6) 0.048(5) 0.004(4) 0.001(4) -0.002(4)
C34 0.037(5) 0.056(6) 0.060(6) 0.017(4) 0.009(4) 0.004(4)
C35 0.037(5) 0.044(5) 0.059(5) 0.011(4) 0.011(4) -0.001(4)
C36 0.032(4) 0.055(5) 0.054(5) 0.001(4) 0.010(4) 0.004(4)
C71 0.060(6) 0.057(6) 0.064(6) -0.001(5) 0.007(5) -0.011(5)
C72 0.100(10) 0.076(8) 0.131(11) 0.042(8) -0.007(8) -0.009(7)
C81 0.068(7) 0.050(6) 0.084(8) -0.015(6) 0.042(6) -0.013(5)
C82 0.132(12) 0.128(12) 0.094(10) -0.050(9) 0.049(9) -0.060(10)
C91 0.040(5) 0.043(5) 0.055(5) 0.005(4) 0.009(4) -0.003(4)
C92 0.048(6) 0.071(7) 0.080(7) -0.001(5) 0.017(5) -0.004(5)
N1S 0.089(7) 0.072(7) 0.111(8) -0.003(6) 0.016(6) 0.006(6)
C1S 0.063(7) 0.074(9) 0.102(9) 0.008(7) 0.006(6) 0.012(7)
C2S 0.085(10) 0.090(10) 0.186(16) 0.022(10) -0.042(10) -0.015(8)
P1 0.056(6) 0.047(6) 0.145(12) 0.017(6) 0.012(7) 0.009(4)
F1 0.075(15) 0.045(10) 0.39(6) -0.03(2) -0.03(3) 0.014(9)
F2 0.113(19) 0.071(15) 0.30(5) 0.02(2) -0.05(2) 0.003(14)
F3 0.062(12) 0.068(11) 0.105(13) -0.013(10) 0.000(9) 0.014(8)
F4 0.044(10) 0.045(13) 0.050(11) 0.016(9) 0.000(8) 0.011(9)
F5 0.12(2) 0.15(2) 0.111(17) 0.069(17) -0.034(14) -0.036(18)
F6 0.12(2) 0.17(3) 0.12(2) -0.047(17) 0.076(16) -0.051(19)
P1B 0.058(6) 0.051(5) 0.083(6) 0.012(4) 0.004(5) 0.009(4)
F1B 0.066(11) 0.105(15) 0.090(11) -0.016(8) -0.010(7) 0.043(10)
F2B 0.051(8) 0.045(8) 0.120(11) 0.006(7) 0.004(8) 0.012(6)
F3B 0.082(13) 0.097(16) 0.21(3) -0.058(17) -0.017(15) 0.029(12)
F4B 0.077(18) 0.09(2) 0.15(2) 0.017(18) 0.019(16) 0.018(15)
F5B 0.064(9) 0.055(11) 0.101(11) 0.029(8) 0.009(8) -0.003(7)
F6B 0.078(11) 0.107(15) 0.22(3) 0.098(16) 0.018(13) 0.018(11)
P2 0.120(4) 0.058(2) 0.055(2) -0.0077(19) -0.002(2) -0.014(2)
F7 0.151(7) 0.110(6) 0.102(6) -0.039(5) 0.029(5) -0.047(5)
F8 0.209(9) 0.073(5) 0.093(5) -0.017(4) 0.037(5) -0.048(5)
F9 0.179(9) 0.125(7) 0.140(8) -0.041(6) -0.058(7) 0.033(6)
O1S 0.104(13) 0.072(10) 0.253(18) 0.012(11) 0.028(14) -0.002(9)
C3S 0.084(14) 0.067(11) 0.24(2) 0.019(11) 0.043(16) -0.040(10)
C4S 0.120(17) 0.087(14) 0.254(19) 0.001(14) 0.033(18) -0.055(14)
C5S 0.128(19) 0.077(11) 0.26(2) -0.003(13) 0.070(17) -0.056(13)
C6S 0.090(16) 0.061(11) 0.26(2) 0.006(13) 0.067(15) -0.036(9)

loop_
_atom_type_symbol
_atom_type_description
_atom_type_scat_dispersion_real
_atom_type_scat_dispersion_imag
_atom_type_scat_source
C C 0.0033 0.0016 'International Tables Vol C Tables 4.2.6.8 and 6.1.1.4'
H H 0.0000 0.0000 'International Tables Vol C Tables 4.2.6.8 and 6.1.1.4'
N N 0.0061 0.0033 'International Tables Vol C Tables 4.2.6.8 and 6.1.1.4'
O O 0.0106 0.0060 'International Tables Vol C Tables 4.2.6.8 and 6.1.1.4'
F F 0.0171 0.0103 'International Tables Vol C Tables 4.2.6.8 and 6.1.1.4'
P P 0.1023 0.0942 'International Tables Vol C Tables 4.2.6.8 and 6.1.1.4'
Fe Fe 0.3463 0.8444 'International Tables Vol C Tables 4.2.6.8 and 6.1.1.4'

loop_
_geom_angle_atom_site_label_1
_geom_angle_atom_site_label_2
_geom_angle_atom_site_label_3
_geom_angle
_geom_angle_site_symmetry_1
_geom_angle_site_symmetry_3
N4 Fe1 N6 89.6(3) . .
N4 Fe1 N1 82.9(3) . .
N6 Fe1 N1 171.9(3) . .
N4 Fe1 N2 176.0(3) . .
N6 Fe1 N2 92.5(3) . .
N1 Fe1 N2 94.9(3) . .
N4 Fe1 N7 88.3(3) . .
N6 Fe1 N7 86.6(3) . .
N1 Fe1 N7 90.3(3) . .
N2 Fe1 N7 88.4(3) . .
N4 Fe1 Fe2 136.2(2) . 3_775
N6 Fe1 Fe2 93.88(18) . 3_775
N1 Fe1 Fe2 93.58(19) . 3_775
N2 Fe1 Fe2 47.01(18) . 3_775
N7 Fe1 Fe2 135.4(2) . 3_775
N4 Fe1 Fe3 87.8(2) . .
N6 Fe1 Fe3 135.32(19) . .
N1 Fe1 Fe3 47.58(18) . .
N2 Fe1 Fe3 93.12(18) . .
N7 Fe1 Fe3 137.8(2) . .
Fe2 Fe1 Fe3 60.01(5) 3_775 .
N4 Fe1 Fe2 46.8(2) . .
N6 Fe1 Fe2 86.44(19) . .
N1 Fe1 Fe2 90.45(18) . .
N2 Fe1 Fe2 136.75(19) . .
N7 Fe1 Fe2 134.5(2) . .
Fe2 Fe1 Fe2 89.87(5) 3_775 .
Fe3 Fe1 Fe2 60.28(5) . .
N4 Fe1 Fe3 93.8(2) . 3_775
N6 Fe1 Fe3 45.27(18) . 3_775
N1 Fe1 Fe3 137.88(18) . 3_775
N2 Fe1 Fe3 90.08(19) . 3_775
N7 Fe1 Fe3 131.7(2) . 3_775
Fe2 Fe1 Fe3 60.60(5) 3_775 3_775
Fe3 Fe1 Fe3 90.44(6) . 3_775
Fe2 Fe1 Fe3 59.46(5) . 3_775
N5 Fe2 N2 83.3(3) . 3_775
N5 Fe2 N4 89.2(3) . .
N2 Fe2 N4 171.8(3) 3_775 .
N5 Fe2 N3 175.9(3) . .
N2 Fe2 N3 95.4(3) 3_775 .
N4 Fe2 N3 92.0(3) . .
N5 Fe2 N8 90.0(3) . .
N2 Fe2 N8 89.5(3) 3_775 .
N4 Fe2 N8 87.3(3) . .
N3 Fe2 N8 86.1(3) . .
N5 Fe2 Fe1 88.0(2) . 3_775
N2 Fe2 Fe1 48.21(19) 3_775 3_775
N4 Fe2 Fe1 134.9(2) . 3_775
N3 Fe2 Fe1 93.95(19) . 3_775
N8 Fe2 Fe1 137.6(2) . 3_775
N5 Fe2 Fe3 136.57(19) . 3_775
N2 Fe2 Fe3 94.39(19) 3_775 3_775
N4 Fe2 Fe3 93.29(19) . 3_775
N3 Fe2 Fe3 47.32(19) . 3_775
N8 Fe2 Fe3 133.4(2) . 3_775
Fe1 Fe2 Fe3 60.49(5) 3_775 3_775
N5 Fe2 Fe1 93.52(19) . .
N2 Fe2 Fe1 138.2(2) 3_775 .
N4 Fe2 Fe1 45.2(2) . .
N3 Fe2 Fe1 90.09(19) . .
N8 Fe2 Fe1 132.3(2) . .
Fe1 Fe2 Fe1 90.13(5) 3_775 .
Fe3 Fe2 Fe1 60.27(4) 3_775 .
N5 Fe2 Fe3 46.29(19) . .
N2 Fe2 Fe3 90.70(19) 3_775 .
N4 Fe2 Fe3 86.3(2) . .
N3 Fe2 Fe3 137.7(2) . .
N8 Fe2 Fe3 135.8(2) . .
Fe1 Fe2 Fe3 60.36(5) 3_775 .
Fe3 Fe2 Fe3 90.57(6) 3_775 .
Fe1 Fe2 Fe3 59.69(4) . .
N6 Fe3 N5 90.0(3) 3_775 .
N6 Fe3 N3 83.0(3) 3_775 3_775
N5 Fe3 N3 172.7(3) . 3_775
N6 Fe3 N9 90.3(3) 3_775 .
N5 Fe3 N9 86.5(3) . .
N3 Fe3 N9 91.5(3) 3_775 .
N6 Fe3 N1 176.9(3) 3_775 .
N5 Fe3 N1 92.0(3) . .
N3 Fe3 N1 94.9(3) 3_775 .
N9 Fe3 N1 87.5(3) . .
N6 Fe3 Fe2 87.80(19) 3_775 3_775
N5 Fe3 Fe2 134.17(19) . 3_775
N3 Fe3 Fe2 47.86(18) 3_775 3_775
N9 Fe3 Fe2 139.27(19) . 3_775
N1 Fe3 Fe2 92.53(18) . 3_775
N6 Fe3 Fe1 135.55(19) 3_775 .
N5 Fe3 Fe1 92.84(19) . .
N3 Fe3 Fe1 93.54(19) 3_775 .
N9 Fe3 Fe1 134.18(19) . .
N1 Fe3 Fe1 46.73(18) . .
Fe2 Fe3 Fe1 59.50(5) 3_775 .
N6 Fe3 Fe1 46.37(18) 3_775 3_775
N5 Fe3 Fe1 86.16(19) . 3_775
N3 Fe3 Fe1 90.44(19) 3_775 3_775
N9 Fe3 Fe1 135.93(19) . 3_775
N1 Fe3 Fe1 136.16(19) . 3_775
Fe2 Fe3 Fe1 60.27(5) 3_775 3_775
Fe1 Fe3 Fe1 89.56(6) . 3_775
N6 Fe3 Fe2 93.40(19) 3_775 .
N5 Fe3 Fe2 45.01(19) . .
N3 Fe3 Fe2 137.14(19) 3_775 .
N9 Fe3 Fe2 131.29(19) . .
N1 Fe3 Fe2 89.68(18) . .
Fe2 Fe3 Fe2 89.43(6) 3_775 .
Fe1 Fe3 Fe2 60.03(5) . .
Fe1 Fe3 Fe2 59.03(5) 3_775 .
C11 N1 C3 108.0(6) . .
C11 N1 Fe1 108.4(5) . .
C3 N1 Fe1 122.3(5) . .
C11 N1 Fe3 114.6(5) . .
C3 N1 Fe3 116.6(5) . .
Fe1 N1 Fe3 85.7(2) . .
C21 N2 C4 107.7(6) . .
C21 N2 Fe2 109.4(5) . 3_775
C4 N2 Fe2 121.6(5) . 3_775
C21 N2 Fe1 116.0(5) . .
C4 N2 Fe1 116.2(5) . .
Fe2 N2 Fe1 84.8(2) 3_775 .
C31 N3 C5 108.9(6) . .
C31 N3 Fe3 109.5(5) . 3_775
C5 N3 Fe3 120.8(5) . 3_775
C31 N3 Fe2 114.4(5) . .
C5 N3 Fe2 116.9(5) . .
Fe3 N3 Fe2 84.8(3) 3_775 .
C16 N4 Fe1 112.2(5) . .
C16 N4 Fe2 119.3(5) . .
Fe1 N4 Fe2 88.0(3) . .
C16 N4 H4C 111.7 . .
Fe1 N4 H4C 111.7 . .
Fe2 N4 H4C 111.7 . .
C26 N5 Fe2 110.9(5) . .
C26 N5 Fe3 119.0(5) . .
Fe2 N5 Fe3 88.7(3) . .
C26 N5 H5B 112.0 . .
Fe2 N5 H5B 112.0 . .
Fe3 N5 H5B 112.0 . .
C36 N6 Fe3 111.2(5) . 3_775
C36 N6 Fe1 118.6(5) . .
Fe3 N6 Fe1 88.4(2) 3_775 .
C36 N6 H6A 112.2 . .
Fe3 N6 H6A 112.2 3_775 .
Fe1 N6 H6A 112.2 . .
C71 N7 Fe1 165.6(8) . .
C81 N8 Fe2 170.7(9) . .
C91 N9 Fe3 171.1(7) . .
C2 C1 H1A 109.5 . .
C2 C1 H1B 109.5 . .
H1A C1 H1B 109.5 . .
C2 C1 H1C 109.5 . .
H1A C1 H1C 109.5 . .
H1B C1 H1C 109.5 . .
C4 C2 C5 112.2(7) . 3_775
C4 C2 C3 112.1(7) . .
C5 C2 C3 112.0(7) 3_775 .
C4 C2 C1 107.3(7) . .
C5 C2 C1 106.7(7) 3_775 .
C3 C2 C1 106.0(7) . .
N1 C3 C2 115.7(6) . .
N1 C3 H3A 108.3 . .
C2 C3 H3A 108.3 . .
N1 C3 H3B 108.3 . .
C2 C3 H3B 108.3 . .
H3A C3 H3B 107.4 . .
N2 C4 C2 116.8(7) . .
N2 C4 H4A 108.1 . .
C2 C4 H4A 108.1 . .
N2 C4 H4B 108.1 . .
C2 C4 H4B 108.1 . .
H4A C4 H4B 107.3 . .
N3 C5 C2 116.9(7) . 3_775
N3 C5 H5A 121.6 . .
C2 C5 H5A 121.6 3_775 .
C12 C11 C16 119.0(8) . .
C12 C11 N1 125.1(8) . .
C16 C11 N1 115.9(7) . .
C13 C12 C11 119.2(8) . .
C13 C12 H12A 120.4 . .
C11 C12 H12A 120.4 . .
C12 C13 C14 121.0(8) . .
C12 C13 H13A 119.5 . .
C14 C13 H13A 119.5 . .
C15 C14 C13 119.8(8) . .
C15 C14 H14A 120.1 . .
C13 C14 H14A 120.1 . .
C16 C15 C14 119.8(8) . .
C16 C15 H15A 120.1 . .
C14 C15 H15A 120.1 . .
C15 C16 C11 121.2(8) . .
C15 C16 N4 125.0(8) . .
C11 C16 N4 113.8(7) . .
C22 C21 C26 118.8(7) . 3_775
C22 C21 N2 127.4(7) . .
C26 C21 N2 113.8(7) 3_775 .
C21 C22 C23 119.2(8) . .
C21 C22 H22A 120.4 . .
C23 C22 H22A 120.4 . .
C24 C23 C22 121.7(9) 3_775 .
C24 C23 H23A 119.1 3_775 .
C22 C23 H23A 119.1 . .
C23 C24 C25 119.5(8) 3_775 .
C23 C24 H24A 120.3 3_775 .
C25 C24 H24A 120.3 . .
C26 C25 C24 120.4(8) . .
C26 C25 H25A 119.8 . .
C24 C25 H25A 119.8 . .
C25 C26 C21 120.4(8) . 3_775
C25 C26 N5 124.1(8) . .
C21 C26 N5 115.5(7) 3_775 .
C32 C31 C36 119.6(8) . .
C32 C31 N3 125.7(8) . .
C36 C31 N3 114.6(7) . .
C31 C32 C33 120.3(8) . .
C31 C32 H32A 119.8 . .
C33 C32 H32A 119.8 . .
C34 C33 C32 120.0(8) . .
C34 C33 H33A 120.0 . .
C32 C33 H33A 120.0 . .
C35 C34 C33 120.0(8) . .
C35 C34 H34A 120.0 . .
C33 C34 H34A 120.0 . .
C34 C35 C36 120.5(9) . .
C34 C35 H35A 119.8 . .
C36 C35 H35A 119.8 . .
C35 C36 C31 119.6(8) . .
C35 C36 N6 125.1(8) . .
C31 C36 N6 115.2(7) . .
N7 C71 C72 178.5(12) . .
C71 C72 H72A 109.5 . .
C71 C72 H72B 109.5 . .
H72A C72 H72B 109.5 . .
C71 C72 H72C 109.5 . .
H72A C72 H72C 109.5 . .
H72B C72 H72C 109.5 . .
N8 C81 C82 176.9(13) . .
C81 C82 H82A 109.5 . .
C81 C82 H82B 109.5 . .
H82A C82 H82B 109.5 . .
C81 C82 H82C 109.5 . .
H82A C82 H82C 109.5 . .
H82B C82 H82C 109.5 . .
N9 C91 C92 176.2(10) . .
C91 C92 H92A 109.5 . .
C91 C92 H92B 109.5 . .
H92A C92 H92B 109.5 . .
C91 C92 H92C 109.5 . .
H92A C92 H92C 109.5 . .
H92B C92 H92C 109.5 . .
N1S C1S C2S 178.1(16) . .
C1S C2S H2S1 109.5 . .
C1S C2S H2S2 109.5 . .
H2S1 C2S H2S2 109.5 . .
C1S C2S H2S3 109.5 . .
H2S1 C2S H2S3 109.5 . .
H2S2 C2S H2S3 109.5 . .
F3 P1 F6 91.9(10) . .
F3 P1 F1 176.3(13) . .
F6 P1 F1 91.7(12) . .
F3 P1 F5 88.0(10) . .
F6 P1 F5 179.4(10) . .
F1 P1 F5 88.3(11) . .
F3 P1 F2 88.3(9) . .
F6 P1 F2 92.3(10) . .
F1 P1 F2 92.2(8) . .
F5 P1 F2 88.3(10) . .
F3 P1 F4 90.7(7) . .
F6 P1 F4 89.4(8) . .
F1 P1 F4 88.7(7) . .
F5 P1 F4 90.0(7) . .
F2 P1 F4 178.0(11) . .
F3B P1B F6B 91.8(10) . .
F3B P1B F1B 177.0(12) . .
F6B P1B F1B 91.2(11) . .
F3B P1B F5B 87.9(10) . .
F6B P1B F5B 179.3(9) . .
F1B P1B F5B 89.2(9) . .
F3B P1B F2B 88.1(8) . .
F6B P1B F2B 92.2(9) . .
F1B P1B F2B 91.9(7) . .
F5B P1B F2B 88.4(8) . .
F3B P1B F4B 90.7(8) . .
F6B P1B F4B 89.2(8) . .
F1B P1B F4B 89.2(7) . .
F5B P1B F4B 90.2(8) . .
F2B P1B F4B 178.2(10) . .
F9 P2 F9 180.000(3) 3_776 .
F9 P2 F8 88.0(5) 3_776 3_776
F9 P2 F8 92.0(5) . 3_776
F9 P2 F8 92.0(5) 3_776 .
F9 P2 F8 88.0(5) . .
F8 P2 F8 180.000(3) 3_776 .
F9 P2 F7 88.8(5) 3_776 3_776
F9 P2 F7 91.2(5) . 3_776
F8 P2 F7 88.7(4) 3_776 3_776
F8 P2 F7 91.3(4) . 3_776
F9 P2 F7 91.2(5) 3_776 .
F9 P2 F7 88.8(5) . .
F8 P2 F7 91.3(4) 3_776 .
F8 P2 F7 88.7(4) . .
F7 P2 F7 180.000(2) 3_776 .
C6S O1S C3S 109.5(11) . .
O1S C3S C4S 107.5(10) . .
O1S C3S H3SA 110.2 . .
C4S C3S H3SA 110.2 . .
O1S C3S H3SB 110.2 . .
C4S C3S H3SB 110.2 . .
H3SA C3S H3SB 108.5 . .
C3S C4S C5S 103.5(10) . .
C3S C4S H4SA 111.1 . .
C5S C4S H4SA 111.1 . .
C3S C4S H4SB 111.1 . .
C5S C4S H4SB 111.1 . .
H4SA C4S H4SB 109.0 . .
C4S C5S C6S 106.3(11) . .
C4S C5S H5SA 110.5 . .
C6S C5S H5SA 110.5 . .
C4S C5S H5SB 110.5 . .
C6S C5S H5SB 110.5 . .
H5SA C5S H5SB 108.7 . .
O1S C6S C5S 101.9(11) . .
O1S C6S H6SA 111.4 . .
C5S C6S H6SA 111.4 . .
O1S C6S H6SB 111.4 . .
C5S C6S H6SB 111.4 . .
H6SA C6S H6SB 109.3 . .

loop_
_geom_bond_atom_site_label_1
_geom_bond_atom_site_label_2
_geom_bond_distance
_geom_bond_site_symmetry_2
Fe1 N4 1.927(7) .
Fe1 N6 1.966(6) .
Fe1 N1 1.975(6) .
Fe1 N2 2.005(7) .
Fe1 N7 2.074(8) .
Fe1 Fe2 2.6779(19) 3_775
Fe1 Fe3 2.7047(18) .
Fe1 Fe2 2.7143(19) .
Fe1 Fe3 2.7144(17) 3_775
Fe2 N5 1.925(6) .
Fe2 N2 1.967(6) 3_775
Fe2 N4 1.979(7) .
Fe2 N3 2.004(6) .
Fe2 N8 2.098(10) .
Fe2 Fe1 2.6779(19) 3_775
Fe2 Fe3 2.6920(18) 3_775
Fe2 Fe3 2.7209(19) .
Fe3 N6 1.929(6) 3_775
Fe3 N5 1.967(6) .
Fe3 N3 1.987(7) 3_775
Fe3 N9 1.988(7) .
Fe3 N1 2.002(6) .
Fe3 Fe2 2.6920(18) 3_775
Fe3 Fe1 2.7144(17) 3_775
N1 C11 1.446(10) .
N1 C3 1.462(10) .
N2 C21 1.437(10) .
N2 C4 1.470(10) .
N2 Fe2 1.967(6) 3_775
N3 C31 1.424(10) .
N3 C5 1.459(10) .
N3 Fe3 1.987(7) 3_775
N4 C16 1.402(10) .
N4 H4C 0.9300 .
N5 C26 1.403(10) .
N5 H5B 0.9300 .
N6 C36 1.405(10) .
N6 Fe3 1.929(6) 3_775
N6 H6A 0.9300 .
N7 C71 1.115(12) .
N8 C81 1.073(13) .
N9 C91 1.132(10) .
C1 C2 1.521(11) .
C1 H1A 0.9800 .
C1 H1B 0.9800 .
C1 H1C 0.9800 .
C2 C4 1.503(11) .
C2 C5 1.505(12) 3_775
C2 C3 1.515(11) .
C3 H3A 0.9900 .
C3 H3B 0.9900 .
C4 H4A 0.9900 .
C4 H4B 0.9900 .
C5 C2 1.505(12) 3_775
C5 H5A 0.9500 .
C11 C12 1.383(11) .
C11 C16 1.385(12) .
C12 C13 1.369(12) .
C12 H12A 0.9500 .
C13 C14 1.379(12) .
C13 H13A 0.9500 .
C14 C15 1.363(12) .
C14 H14A 0.9500 .
C15 C16 1.361(11) .
C15 H15A 0.9500 .
C21 C22 1.377(11) .
C21 C26 1.400(11) 3_775
C22 C23 1.390(12) .
C22 H22A 0.9500 .
C23 C24 1.352(13) 3_775
C23 H23A 0.9500 .
C24 C23 1.352(13) 3_775
C24 C25 1.372(12) .
C24 H24A 0.9500 .
C25 C26 1.371(11) .
C25 H25A 0.9500 .
C26 C21 1.400(11) 3_775
C31 C32 1.365(12) .
C31 C36 1.403(12) .
C32 C33 1.383(12) .
C32 H32A 0.9500 .
C33 C34 1.380(13) .
C33 H33A 0.9500 .
C34 C35 1.368(12) .
C34 H34A 0.9500 .
C35 C36 1.374(11) .
C35 H35A 0.9500 .
C71 C72 1.434(16) .
C72 H72A 0.9800 .
C72 H72B 0.9800 .
C72 H72C 0.9800 .
C81 C82 1.486(17) .
C82 H82A 0.9800 .
C82 H82B 0.9800 .
C82 H82C 0.9800 .
C91 C92 1.452(12) .
C92 H92A 0.9800 .
C92 H92B 0.9800 .
C92 H92C 0.9800 .
N1S C1S 1.081(14) .
C1S C2S 1.444(18) .
C2S H2S1 0.9800 .
C2S H2S2 0.9800 .
C2S H2S3 0.9800 .
P1 F3 1.559(8) .
P1 F6 1.560(8) .
P1 F1 1.562(7) .
P1 F5 1.565(8) .
P1 F2 1.566(8) .
P1 F4 1.571(7) .
P1B F3B 1.560(8) .
P1B F6B 1.561(8) .
P1B F1B 1.561(8) .
P1B F5B 1.562(7) .
P1B F2B 1.567(7) .
P1B F4B 1.570(8) .
P2 F9 1.534(9) 3_776
P2 F9 1.534(9) .
P2 F8 1.561(7) 3_776
P2 F8 1.561(7) .
P2 F7 1.564(7) 3_776
P2 F7 1.564(8) .
O1S C6S 1.443(11) .
O1S C3S 1.459(11) .
C3S C4S 1.530(11) .
C3S H3SA 0.9900 .
C3S H3SB 0.9900 .
C4S C5S 1.531(11) .
C4S H4SA 0.9900 .
C4S H4SB 0.9900 .
C5S C6S 1.555(12) .
C5S H5SA 0.9900 .
C5S H5SB 0.9900 .
C6S H6SA 0.9900 .
C6S H6SB 0.9900 .

loop_
_geom_torsion_atom_site_label_1
_geom_torsion_atom_site_label_2
_geom_torsion_atom_site_label_3
_geom_torsion_atom_site_label_4
_geom_torsion
_geom_torsion_site_symmetry_1
_geom_torsion_site_symmetry_4
N4 Fe1 Fe2 N5 -85.3(3) . .
N6 Fe1 Fe2 N5 -178.1(3) . .
N1 Fe1 Fe2 N5 -5.5(3) . .
N2 Fe1 Fe2 N5 92.1(3) . .
N7 Fe1 Fe2 N5 -96.3(3) . .
Fe2 Fe1 Fe2 N5 88.0(2) 3_775 .
Fe3 Fe1 Fe2 N5 33.1(2) . .
Fe3 Fe1 Fe2 N5 143.4(2) 3_775 .
N4 Fe1 Fe2 N2 -169.1(4) . 3_775
N6 Fe1 Fe2 N2 98.1(3) . 3_775
N1 Fe1 Fe2 N2 -89.4(3) . 3_775
N2 Fe1 Fe2 N2 8.2(5) . 3_775
N7 Fe1 Fe2 N2 179.8(4) . 3_775
Fe2 Fe1 Fe2 N2 4.2(3) 3_775 3_775
Fe3 Fe1 Fe2 N2 -50.7(3) . 3_775
Fe3 Fe1 Fe2 N2 59.6(3) 3_775 3_775
N6 Fe1 Fe2 N4 -92.8(3) . .
N1 Fe1 Fe2 N4 79.8(3) . .
N2 Fe1 Fe2 N4 177.4(4) . .
N7 Fe1 Fe2 N4 -11.0(4) . .
Fe2 Fe1 Fe2 N4 173.4(3) 3_775 .
Fe3 Fe1 Fe2 N4 118.4(3) . .
Fe3 Fe1 Fe2 N4 -131.3(3) 3_775 .
N4 Fe1 Fe2 N3 92.7(3) . .
N6 Fe1 Fe2 N3 -0.1(3) . .
N1 Fe1 Fe2 N3 172.5(3) . .
N2 Fe1 Fe2 N3 -89.9(3) . .
N7 Fe1 Fe2 N3 81.7(3) . .
Fe2 Fe1 Fe2 N3 -93.95(19) 3_775 .
Fe3 Fe1 Fe2 N3 -148.91(19) . .
Fe3 Fe1 Fe2 N3 -38.60(18) 3_775 .
N4 Fe1 Fe2 N8 7.9(4) . .
N6 Fe1 Fe2 N8 -84.9(3) . .
N1 Fe1 Fe2 N8 87.6(3) . .
N2 Fe1 Fe2 N8 -174.8(4) . .
N7 Fe1 Fe2 N8 -3.2(4) . .
Fe2 Fe1 Fe2 N8 -178.8(3) 3_775 .
Fe3 Fe1 Fe2 N8 126.2(3) . .
Fe3 Fe1 Fe2 N8 -123.4(3) 3_775 .
N4 Fe1 Fe2 Fe1 -173.4(3) . 3_775
N6 Fe1 Fe2 Fe1 93.90(18) . 3_775
N1 Fe1 Fe2 Fe1 -93.58(19) . 3_775
N2 Fe1 Fe2 Fe1 4.0(3) . 3_775
N7 Fe1 Fe2 Fe1 175.6(3) . 3_775
Fe2 Fe1 Fe2 Fe1 0.0 3_775 3_775
Fe3 Fe1 Fe2 Fe1 -54.96(4) . 3_775
Fe3 Fe1 Fe2 Fe1 55.35(5) 3_775 3_775
N4 Fe1 Fe2 Fe3 131.3(3) . 3_775
N6 Fe1 Fe2 Fe3 38.55(18) . 3_775
N1 Fe1 Fe2 Fe3 -148.93(19) . 3_775
N2 Fe1 Fe2 Fe3 -51.3(3) . 3_775
N7 Fe1 Fe2 Fe3 120.3(3) . 3_775
Fe2 Fe1 Fe2 Fe3 -55.35(5) 3_775 3_775
Fe3 Fe1 Fe2 Fe3 -110.31(5) . 3_775
N4 Fe1 Fe2 Fe3 -118.4(3) . .
N6 Fe1 Fe2 Fe3 148.85(18) . .
N1 Fe1 Fe2 Fe3 -38.62(18) . .
N2 Fe1 Fe2 Fe3 59.0(3) . .
N7 Fe1 Fe2 Fe3 -129.4(3) . .
Fe2 Fe1 Fe2 Fe3 54.96(4) 3_775 .
Fe3 Fe1 Fe2 Fe3 110.31(5) 3_775 .
N4 Fe1 Fe3 N6 100.6(3) . 3_775
N6 Fe1 Fe3 N6 13.4(5) . 3_775
N1 Fe1 Fe3 N6 -177.1(4) . 3_775
N2 Fe1 Fe3 N6 -83.3(3) . 3_775
N7 Fe1 Fe3 N6 -174.4(4) . 3_775
Fe2 Fe1 Fe3 N6 -48.4(3) 3_775 3_775
Fe2 Fe1 Fe3 N6 60.7(3) . 3_775
Fe3 Fe1 Fe3 N6 6.8(3) 3_775 3_775
N4 Fe1 Fe3 N5 7.6(3) . .
N6 Fe1 Fe3 N5 -79.5(3) . .
N1 Fe1 Fe3 N5 90.0(3) . .
N2 Fe1 Fe3 N5 -176.2(3) . .
N7 Fe1 Fe3 N5 92.7(4) . .
Fe2 Fe1 Fe3 N5 -141.3(2) 3_775 .
Fe2 Fe1 Fe3 N5 -32.26(19) . .
Fe3 Fe1 Fe3 N5 -86.13(19) 3_775 .
N4 Fe1 Fe3 N3 -175.8(3) . 3_775
N6 Fe1 Fe3 N3 97.1(3) . 3_775
N1 Fe1 Fe3 N3 -93.4(3) . 3_775
N2 Fe1 Fe3 N3 0.3(3) . 3_775
N7 Fe1 Fe3 N3 -90.8(3) . 3_775
Fe2 Fe1 Fe3 N3 35.25(19) 3_775 3_775
Fe2 Fe1 Fe3 N3 144.29(19) . 3_775
Fe3 Fe1 Fe3 N3 90.42(19) 3_775 3_775
N4 Fe1 Fe3 N9 -80.2(3) . .
N6 Fe1 Fe3 N9 -167.4(4) . .
N1 Fe1 Fe3 N9 2.2(4) . .
N2 Fe1 Fe3 N9 95.9(3) . .
N7 Fe1 Fe3 N9 4.8(4) . .
Fe2 Fe1 Fe3 N9 130.8(3) 3_775 .
Fe2 Fe1 Fe3 N9 -120.1(3) . .
Fe3 Fe1 Fe3 N9 -174.0(3) 3_775 .
N4 Fe1 Fe3 N1 -82.4(3) . .
N6 Fe1 Fe3 N1 -169.5(4) . .
N2 Fe1 Fe3 N1 93.7(3) . .
N7 Fe1 Fe3 N1 2.7(4) . .
Fe2 Fe1 Fe3 N1 128.7(2) 3_775 .
Fe2 Fe1 Fe3 N1 -122.3(2) . .
Fe3 Fe1 Fe3 N1 -176.1(2) 3_775 .
N4 Fe1 Fe3 Fe2 148.9(2) . 3_775
N6 Fe1 Fe3 Fe2 61.8(3) . 3_775
N1 Fe1 Fe3 Fe2 -128.7(2) . 3_775
N2 Fe1 Fe3 Fe2 -34.93(18) . 3_775
N7 Fe1 Fe3 Fe2 -126.0(3) . 3_775
Fe2 Fe1 Fe3 Fe2 109.05(5) . 3_775
Fe3 Fe1 Fe3 Fe2 55.17(4) 3_775 3_775
N4 Fe1 Fe3 Fe1 93.8(2) . 3_775
N6 Fe1 Fe3 Fe1 6.6(3) . 3_775
N1 Fe1 Fe3 Fe1 176.1(2) . 3_775
N2 Fe1 Fe3 Fe1 -90.10(19) . 3_775
N7 Fe1 Fe3 Fe1 178.8(3) . 3_775
Fe2 Fe1 Fe3 Fe1 -55.17(4) 3_775 3_775
Fe2 Fe1 Fe3 Fe1 53.88(5) . 3_775
Fe3 Fe1 Fe3 Fe1 0.0 3_775 3_775
N4 Fe1 Fe3 Fe2 39.9(2) . .
N6 Fe1 Fe3 Fe2 -47.2(3) . .
N1 Fe1 Fe3 Fe2 122.3(2) . .
N2 Fe1 Fe3 Fe2 -143.98(18) . .
N7 Fe1 Fe3 Fe2 124.9(3) . .
Fe2 Fe1 Fe3 Fe2 -109.05(5) 3_775 .
Fe3 Fe1 Fe3 Fe2 -53.88(5) 3_775 .
N5 Fe2 Fe3 N6 86.6(3) . 3_775
N2 Fe2 Fe3 N6 6.6(3) 3_775 3_775
N4 Fe2 Fe3 N6 179.0(3) . 3_775
N3 Fe2 Fe3 N6 -92.1(3) . 3_775
N8 Fe2 Fe3 N6 96.6(4) . 3_775
Fe1 Fe2 Fe3 N6 -32.68(19) 3_775 3_775
Fe3 Fe2 Fe3 N6 -87.76(19) 3_775 3_775
Fe1 Fe2 Fe3 N6 -142.29(19) . 3_775
N2 Fe2 Fe3 N5 -80.0(3) 3_775 .
N4 Fe2 Fe3 N5 92.4(3) . .
N3 Fe2 Fe3 N5 -178.8(4) . .
N8 Fe2 Fe3 N5 10.0(4) . .
Fe1 Fe2 Fe3 N5 -119.3(3) 3_775 .
Fe3 Fe2 Fe3 N5 -174.4(3) 3_775 .
Fe1 Fe2 Fe3 N5 131.1(3) . .
N5 Fe2 Fe3 N3 170.0(4) . 3_775
N2 Fe2 Fe3 N3 90.0(3) 3_775 3_775
N4 Fe2 Fe3 N3 -97.6(3) . 3_775
N3 Fe2 Fe3 N3 -8.8(6) . 3_775
N8 Fe2 Fe3 N3 -180.0(4) . 3_775
Fe1 Fe2 Fe3 N3 50.7(3) 3_775 3_775
Fe3 Fe2 Fe3 N3 -4.4(3) 3_775 3_775
Fe1 Fe2 Fe3 N3 -58.9(3) . 3_775
N5 Fe2 Fe3 N9 -6.7(4) . .
N2 Fe2 Fe3 N9 -86.7(3) 3_775 .
N4 Fe2 Fe3 N9 85.6(3) . .
N3 Fe2 Fe3 N9 174.5(4) . .
N8 Fe2 Fe3 N9 3.3(4) . .
Fe1 Fe2 Fe3 N9 -126.0(3) 3_775 .
Fe3 Fe2 Fe3 N9 178.9(3) 3_775 .
Fe1 Fe2 Fe3 N9 124.4(3) . .
N5 Fe2 Fe3 N1 -93.1(3) . .
N2 Fe2 Fe3 N1 -173.1(3) 3_775 .
N4 Fe2 Fe3 N1 -0.7(3) . .
N3 Fe2 Fe3 N1 88.2(3) . .
N8 Fe2 Fe3 N1 -83.1(4) . .
Fe1 Fe2 Fe3 N1 147.62(18) 3_775 .
Fe3 Fe2 Fe3 N1 92.54(18) 3_775 .
Fe1 Fe2 Fe3 N1 38.00(18) . .
N5 Fe2 Fe3 Fe2 174.4(3) . 3_775
N2 Fe2 Fe3 Fe2 94.39(19) 3_775 3_775
N4 Fe2 Fe3 Fe2 -93.26(19) . 3_775
N3 Fe2 Fe3 Fe2 -4.4(3) . 3_775
N8 Fe2 Fe3 Fe2 -175.6(3) . 3_775
Fe1 Fe2 Fe3 Fe2 55.08(5) 3_775 3_775
Fe3 Fe2 Fe3 Fe2 0.0 3_775 3_775
Fe1 Fe2 Fe3 Fe2 -54.54(4) . 3_775
N5 Fe2 Fe3 Fe1 -131.1(3) . .
N2 Fe2 Fe3 Fe1 148.93(19) 3_775 .
N4 Fe2 Fe3 Fe1 -38.72(19) . .
N3 Fe2 Fe3 Fe1 50.2(3) . .
N8 Fe2 Fe3 Fe1 -121.1(3) . .
Fe1 Fe2 Fe3 Fe1 109.62(5) 3_775 .
Fe3 Fe2 Fe3 Fe1 54.54(4) 3_775 .
N5 Fe2 Fe3 Fe1 119.3(3) . 3_775
N2 Fe2 Fe3 Fe1 39.31(18) 3_775 3_775
N4 Fe2 Fe3 Fe1 -148.34(19) . 3_775
N3 Fe2 Fe3 Fe1 -59.5(3) . 3_775
N8 Fe2 Fe3 Fe1 129.3(3) . 3_775
Fe3 Fe2 Fe3 Fe1 -55.08(5) 3_775 3_775
Fe1 Fe2 Fe3 Fe1 -109.62(5) . 3_775
N4 Fe1 N1 C11 -21.1(5) . .
N2 Fe1 N1 C11 155.7(5) . .
N7 Fe1 N1 C11 67.2(5) . .
Fe2 Fe1 N1 C11 -157.2(4) 3_775 .
Fe3 Fe1 N1 C11 -114.6(5) . .
Fe2 Fe1 N1 C11 -67.3(5) . .
Fe3 Fe1 N1 C11 -108.8(5) 3_775 .
N4 Fe1 N1 C3 -147.6(6) . .
N2 Fe1 N1 C3 29.2(6) . .
N7 Fe1 N1 C3 -59.3(6) . .
Fe2 Fe1 N1 C3 76.3(5) 3_775 .
Fe3 Fe1 N1 C3 118.9(6) . .
Fe2 Fe1 N1 C3 166.2(5) . .
Fe3 Fe1 N1 C3 124.7(5) 3_775 .
N4 Fe1 N1 Fe3 93.5(3) . .
N2 Fe1 N1 Fe3 -89.8(2) . .
N7 Fe1 N1 Fe3 -178.2(3) . .
Fe2 Fe1 N1 Fe3 -42.65(18) 3_775 .
Fe2 Fe1 N1 Fe3 47.25(17) . .
Fe3 Fe1 N1 Fe3 5.7(4) 3_775 .
N5 Fe3 N1 C11 16.3(5) . .
N3 Fe3 N1 C11 -161.5(5) 3_775 .
N9 Fe3 N1 C11 -70.1(5) . .
Fe2 Fe3 N1 C11 150.6(5) 3_775 .
Fe1 Fe3 N1 C11 108.3(6) . .
Fe1 Fe3 N1 C11 102.7(5) 3_775 .
Fe2 Fe3 N1 C11 61.2(5) . .
N5 Fe3 N1 C3 143.8(5) . .
N3 Fe3 N1 C3 -33.9(6) 3_775 .
N9 Fe3 N1 C3 57.4(5) . .
Fe2 Fe3 N1 C3 -81.8(5) 3_775 .
Fe1 Fe3 N1 C3 -124.1(6) . .
Fe1 Fe3 N1 C3 -129.7(5) 3_775 .
Fe2 Fe3 N1 C3 -171.2(5) . .
N5 Fe3 N1 Fe1 -92.1(2) . .
N3 Fe3 N1 Fe1 90.2(2) 3_775 .
N9 Fe3 N1 Fe1 -178.5(3) . .
Fe2 Fe3 N1 Fe1 42.32(18) 3_775 .
Fe1 Fe3 N1 Fe1 -5.6(4) 3_775 .
Fe2 Fe3 N1 Fe1 -47.10(17) . .
N6 Fe1 N2 C21 16.1(6) . .
N1 Fe1 N2 C21 -160.6(5) . .
N7 Fe1 N2 C21 -70.5(6) . .
Fe2 Fe1 N2 C21 109.1(6) 3_775 .
Fe3 Fe1 N2 C21 151.8(5) . .
Fe2 Fe1 N2 C21 103.6(5) . .
Fe3 Fe1 N2 C21 61.3(5) 3_775 .
N6 Fe1 N2 C4 144.2(5) . .
N1 Fe1 N2 C4 -32.5(5) . .
N7 Fe1 N2 C4 57.6(5) . .
Fe2 Fe1 N2 C4 -122.8(6) 3_775 .
Fe3 Fe1 N2 C4 -80.1(5) . .
Fe2 Fe1 N2 C4 -128.3(5) . .
Fe3 Fe1 N2 C4 -170.6(5) 3_775 .
N6 Fe1 N2 Fe2 -93.0(2) . 3_775
N1 Fe1 N2 Fe2 90.4(2) . 3_775
N7 Fe1 N2 Fe2 -179.5(3) . 3_775
Fe3 Fe1 N2 Fe2 42.68(17) . 3_775
Fe2 Fe1 N2 Fe2 -5.5(4) . 3_775
Fe3 Fe1 N2 Fe2 -47.76(17) 3_775 3_775
N2 Fe2 N3 C31 159.9(6) 3_775 .
N4 Fe2 N3 C31 -16.4(6) . .
N8 Fe2 N3 C31 70.8(6) . .
Fe1 Fe2 N3 C31 -151.7(5) 3_775 .
Fe3 Fe2 N3 C31 -109.1(6) 3_775 .
Fe1 Fe2 N3 C31 -61.6(5) . .
Fe3 Fe2 N3 C31 -103.1(5) . .
N2 Fe2 N3 C5 31.0(6) 3_775 .
N4 Fe2 N3 C5 -145.3(6) . .
N8 Fe2 N3 C5 -58.1(6) . .
Fe1 Fe2 N3 C5 79.4(5) 3_775 .
Fe3 Fe2 N3 C5 122.0(6) 3_775 .
Fe1 Fe2 N3 C5 169.5(5) . .
Fe3 Fe2 N3 C5 128.0(5) . .
N2 Fe2 N3 Fe3 -91.0(3) 3_775 3_775
N4 Fe2 N3 Fe3 92.7(3) . 3_775
N8 Fe2 N3 Fe3 179.8(3) . 3_775
Fe1 Fe2 N3 Fe3 -42.66(19) 3_775 3_775
Fe1 Fe2 N3 Fe3 47.48(17) . 3_775
Fe3 Fe2 N3 Fe3 6.0(4) . 3_775
N6 Fe1 N4 C16 -153.5(5) . .
N1 Fe1 N4 C16 23.6(5) . .
N7 Fe1 N4 C16 -66.9(5) . .
Fe2 Fe1 N4 C16 111.3(5) 3_775 .
Fe3 Fe1 N4 C16 71.1(5) . .
Fe2 Fe1 N4 C16 120.9(6) . .
Fe3 Fe1 N4 C16 161.4(5) 3_775 .
N6 Fe1 N4 Fe2 85.5(3) . .
N1 Fe1 N4 Fe2 -97.4(3) . .
N7 Fe1 N4 Fe2 172.2(3) . .
Fe2 Fe1 N4 Fe2 -9.6(4) 3_775 .
Fe3 Fe1 N4 Fe2 -49.87(18) . .
Fe3 Fe1 N4 Fe2 40.42(19) 3_775 .
N5 Fe2 N4 C16 -18.7(6) . .
N3 Fe2 N4 C16 157.4(6) . .
N8 Fe2 N4 C16 71.3(6) . .
Fe1 Fe2 N4 C16 -105.1(6) 3_775 .
Fe3 Fe2 N4 C16 -155.3(6) 3_775 .
Fe1 Fe2 N4 C16 -114.5(7) . .
Fe3 Fe2 N4 C16 -64.9(6) . .
N5 Fe2 N4 Fe1 95.8(3) . .
N3 Fe2 N4 Fe1 -88.2(3) . .
N8 Fe2 N4 Fe1 -174.2(3) . .
Fe1 Fe2 N4 Fe1 9.4(4) 3_775 .
Fe3 Fe2 N4 Fe1 -40.8(2) 3_775 .
Fe3 Fe2 N4 Fe1 49.55(18) . .
N2 Fe2 N5 C26 -23.3(5) 3_775 .
N4 Fe2 N5 C26 153.6(5) . .
N8 Fe2 N5 C26 66.2(5) . .
Fe1 Fe2 N5 C26 -71.4(5) 3_775 .
Fe3 Fe2 N5 C26 -112.5(5) 3_775 .
Fe1 Fe2 N5 C26 -161.4(5) . .
Fe3 Fe2 N5 C26 -120.7(6) . .
N2 Fe2 N5 Fe3 97.5(3) 3_775 .
N4 Fe2 N5 Fe3 -85.7(3) . .
N8 Fe2 N5 Fe3 -173.0(3) . .
Fe1 Fe2 N5 Fe3 49.32(19) 3_775 .
Fe3 Fe2 N5 Fe3 8.2(4) 3_775 .
Fe1 Fe2 N5 Fe3 -40.7(2) . .
N6 Fe3 N5 C26 18.6(6) 3_775 .
N9 Fe3 N5 C26 -71.7(6) . .
N1 Fe3 N5 C26 -159.1(6) . .
Fe2 Fe3 N5 C26 105.5(5) 3_775 .
Fe1 Fe3 N5 C26 154.2(5) . .
Fe1 Fe3 N5 C26 64.8(5) 3_775 .
Fe2 Fe3 N5 C26 113.3(6) . .
N6 Fe3 N5 Fe2 -94.8(3) 3_775 .
N9 Fe3 N5 Fe2 174.9(3) . .
N1 Fe3 N5 Fe2 87.6(3) . .
Fe2 Fe3 N5 Fe2 -7.8(4) 3_775 .
Fe1 Fe3 N5 Fe2 40.8(2) . .
Fe1 Fe3 N5 Fe2 -48.54(19) 3_775 .
N4 Fe1 N6 C36 17.6(6) . .
N2 Fe1 N6 C36 -159.0(6) . .
N7 Fe1 N6 C36 -70.8(6) . .
Fe2 Fe1 N6 C36 153.9(6) 3_775 .
Fe3 Fe1 N6 C36 104.0(6) . .
Fe2 Fe1 N6 C36 64.3(6) . .
Fe3 Fe1 N6 C36 113.3(6) 3_775 .
N4 Fe1 N6 Fe3 -95.8(3) . 3_775
N2 Fe1 N6 Fe3 87.6(3) . 3_775
N7 Fe1 N6 Fe3 175.9(3) . 3_775
Fe2 Fe1 N6 Fe3 40.56(19) 3_775 3_775
Fe3 Fe1 N6 Fe3 -9.4(4) . 3_775
Fe2 Fe1 N6 Fe3 -49.07(18) . 3_775
N4 Fe1 N7 C71 -58(3) . .
N6 Fe1 N7 C71 31(3) . .
N1 Fe1 N7 C71 -141(3) . .
N2 Fe1 N7 C71 124(3) . .
Fe2 Fe1 N7 C71 123(3) 3_775 .
Fe3 Fe1 N7 C71 -143(3) . .
Fe2 Fe1 N7 C71 -50(3) . .
Fe3 Fe1 N7 C71 35(3) 3_775 .
C11 N1 C3 C2 -172.3(7) . .
Fe1 N1 C3 C2 -45.6(8) . .
Fe3 N1 C3 C2 56.9(8) . .
C4 C2 C3 N1 59.7(9) . .
C5 C2 C3 N1 -67.5(9) 3_775 .
C1 C2 C3 N1 176.5(6) . .
C21 N2 C4 C2 -171.7(7) . .
Fe2 N2 C4 C2 -44.4(9) 3_775 .
Fe1 N2 C4 C2 56.2(8) . .
C5 C2 C4 N2 59.4(9) 3_775 .
C3 C2 C4 N2 -67.6(9) . .
C1 C2 C4 N2 176.3(7) . .
C31 N3 C5 C2 174.0(7) . 3_775
Fe3 N3 C5 C2 46.1(9) 3_775 3_775
Fe2 N3 C5 C2 -54.5(9) . 3_775
C3 N1 C11 C12 -29.8(10) . .
Fe1 N1 C11 C12 -164.1(7) . .
Fe3 N1 C11 C12 102.1(8) . .
C3 N1 C11 C16 150.1(7) . .
Fe1 N1 C11 C16 15.8(8) . .
Fe3 N1 C11 C16 -78.0(8) . .
C16 C11 C12 C13 0.0(12) . .
N1 C11 C12 C13 179.9(7) . .
C11 C12 C13 C14 -1.2(13) . .
C12 C13 C14 C15 1.8(13) . .
C13 C14 C15 C16 -1.1(13) . .
C14 C15 C16 C11 -0.1(12) . .
C14 C15 C16 N4 177.8(8) . .
C12 C11 C16 C15 0.7(12) . .
N1 C11 C16 C15 -179.2(7) . .
C12 C11 C16 N4 -177.4(7) . .
N1 C11 C16 N4 2.7(10) . .
Fe1 N4 C16 C15 161.2(7) . .
Fe2 N4 C16 C15 -98.1(9) . .
Fe1 N4 C16 C11 -20.8(8) . .
Fe2 N4 C16 C11 79.9(8) . .
C4 N2 C21 C22 -28.3(11) . .
Fe2 N2 C21 C22 -162.4(7) 3_775 .
Fe1 N2 C21 C22 103.9(9) . .
C4 N2 C21 C26 151.6(7) . 3_775
Fe2 N2 C21 C26 17.5(8) 3_775 3_775
Fe1 N2 C21 C26 -76.2(8) . 3_775
C26 C21 C22 C23 -1.1(13) 3_775 .
N2 C21 C22 C23 178.8(8) . .
C21 C22 C23 C24 1.4(14) . 3_775
C23 C24 C25 C26 -0.5(14) 3_775 .
C24 C25 C26 C21 0.2(13) . 3_775
C24 C25 C26 N5 -179.2(8) . .
Fe2 N5 C26 C25 -160.8(7) . .
Fe3 N5 C26 C25 98.5(9) . .
Fe2 N5 C26 C21 19.8(9) . 3_775
Fe3 N5 C26 C21 -80.9(8) . 3_775
C5 N3 C31 C32 33.9(10) . .
Fe3 N3 C31 C32 167.9(7) 3_775 .
Fe2 N3 C31 C32 -98.9(8) . .
C5 N3 C31 C36 -148.8(7) . .
Fe3 N3 C31 C36 -14.9(8) 3_775 .
Fe2 N3 C31 C36 78.3(7) . .
C36 C31 C32 C33 1.2(12) . .
N3 C31 C32 C33 178.3(7) . .
C31 C32 C33 C34 0.2(12) . .
C32 C33 C34 C35 -0.1(12) . .
C33 C34 C35 C36 -1.4(12) . .
C34 C35 C36 C31 2.7(12) . .
C34 C35 C36 N6 -173.5(7) . .
C32 C31 C36 C35 -2.6(12) . .
N3 C31 C36 C35 179.9(7) . .
C32 C31 C36 N6 174.0(7) . .
N3 C31 C36 N6 -3.5(10) . .
Fe3 N6 C36 C35 -162.8(6) 3_775 .
Fe1 N6 C36 C35 97.1(8) . .
Fe3 N6 C36 C31 20.9(8) 3_775 .
Fe1 N6 C36 C31 -79.3(8) . .
C6S O1S C3S C4S 23(3) . .
O1S C3S C4S C5S -2(3) . .
C3S C4S C5S C6S -18(3) . .
C3S O1S C6S C5S -34(2) . .
C4S C5S C6S O1S 31(2) . .
